data_7135972
loop_
_publ_author_name
'Itaya, Kosuke'
'Koizumi, Kaoru'
'Inage, Kota'
'Wang, Mengfei'
'Ishii, Kazuyuki'
'Hasegawa, Yasuchika'
'Kimura, Shojiro'
'Kitagawa, Yuichi'

_publ_section_title
;
 Molecular design strategy for solution-phase magneto-chiral
 photochemistry
;
_journal_name_full 'Chemical Communications'
_journal_paper_doi 10.1039/D6CC03254K
_journal_year 2026
_chemical_formula_moiety '0.056(C48 H56 Eu F12 O8), 0.056(C8 H20 N), 0.111(C2 H3 N)'
_chemical_formula_sum 'C3.33 H4.56 Eu0.06 F0.67 N0.17 O0.44'
_chemical_formula_weight 75.18
_space_group_crystal_system orthorhombic
_space_group_IT_number 19
_space_group_name_Hall 'P 2ac 2ab'
_space_group_name_H-M_alt 'P 21 21 21'
_atom_sites_solution_hydrogens geom
_atom_sites_solution_primary dual
_audit_creation_date 2024-07-11
_audit_creation_method
;
Olex2 1.3
(compiled 2020.11.12 svn.r5f609507 for OlexSys, GUI svn.r6408)
;
_audit_update_record
;
2026-04-30 deposited with the CCDC.	2026-06-16 downloaded from the CCDC.
;
_cell_angle_alpha 90
_cell_angle_beta 90
_cell_angle_gamma 90
_cell_formula_units_Z 72
_cell_length_a 14.1555(2)
_cell_length_b 20.9681(3)
_cell_length_c 21.6564(3)
_cell_measurement_reflns_used 34574
_cell_measurement_temperature 293(2)
_cell_measurement_theta_max 30.9780
_cell_measurement_theta_min 2.1290
_cell_volume 6427.92(16)
_computing_cell_refinement 'CrysAlisPro 1.171.40.45a (Rigaku OD, 2019)'
_computing_data_collection 'CrysAlisPro 1.171.40.45a (Rigaku OD, 2019)'
_computing_data_reduction 'CrysAlisPro 1.171.40.45a (Rigaku OD, 2019)'
_computing_molecular_graphics 'Olex2 1.3 (Dolomanov et al., 2009)'
_computing_publication_material 'Olex2 1.3 (Dolomanov et al., 2009)'
_computing_structure_refinement 'SHELXL 2018/3 (Sheldrick, 2015)'
_computing_structure_solution 'SHELXT 2018/2 (Sheldrick, 2018)'
_diffrn_ambient_temperature 293(2)
_diffrn_detector 'CCD plate'
_diffrn_detector_area_resol_mean 10.0000
_diffrn_detector_type HyPix
_diffrn_measured_fraction_theta_full 0.999
_diffrn_measured_fraction_theta_max 0.834
_diffrn_measurement_details
;
List of Runs (angles in degrees, time in seconds):

  # Type    Start    End  Width  t~exp~   \w     \q     \k     \f   Frames
#--------------------------------------------------------------------------
  1  \w    -16.00  25.00   0.50    0.63    --   -5.96 -99.00  90.00   82
  2  \w    -18.00  20.00   0.50    0.63    --   -5.96 -99.00 -90.00   76
  3  \w    -10.00  16.00   0.50    0.63    --   -5.96 -75.00-135.00   52
  4  \w      0.00  38.00   0.50    0.63    --    4.24 -99.00-180.00   76
  5  \w    -73.00 -33.00   0.50    0.63    --   -5.96 -75.00-135.00   80
  6  \w     12.00  59.00   0.50    0.63    --   -5.96  19.00-120.00   94
;
_diffrn_measurement_device 'four-circle diffractometer'
_diffrn_measurement_device_type 'XtaLAB Synergy R, DW system, HyPix'
_diffrn_measurement_method '\w scans'
_diffrn_orient_matrix_type 'CrysAlisPro convention (1999,Acta A55,543-557)'
_diffrn_orient_matrix_UB_11 -0.0065799000
_diffrn_orient_matrix_UB_12 -0.0085652000
_diffrn_orient_matrix_UB_13 0.0313883000
_diffrn_orient_matrix_UB_21 0.0275102000
_diffrn_orient_matrix_UB_22 0.0265991000
_diffrn_orient_matrix_UB_23 0.0092922000
_diffrn_orient_matrix_UB_31 -0.0413639000
_diffrn_orient_matrix_UB_32 0.0190557000
_diffrn_orient_matrix_UB_33 0.0011475000
_diffrn_radiation_monochromator mirror
_diffrn_radiation_probe x-ray
_diffrn_radiation_type 'Mo K\a'
_diffrn_radiation_wavelength 0.71073
_diffrn_reflns_av_R_equivalents 0.0339
_diffrn_reflns_av_unetI/netI 0.0365
_diffrn_reflns_Laue_measured_fraction_full 0.999
_diffrn_reflns_Laue_measured_fraction_max 0.834
_diffrn_reflns_limit_h_max 19
_diffrn_reflns_limit_h_min -18
_diffrn_reflns_limit_k_max 30
_diffrn_reflns_limit_k_min -28
_diffrn_reflns_limit_l_max 27
_diffrn_reflns_limit_l_min -29
_diffrn_reflns_number 52608
_diffrn_reflns_point_group_measured_fraction_full 0.999
_diffrn_reflns_point_group_measured_fraction_max 0.790
_diffrn_reflns_theta_full 25.242
_diffrn_reflns_theta_max 31.047
_diffrn_reflns_theta_min 1.974
_diffrn_source 'Rotating-anode X-ray tube'
_diffrn_source_type 'Rigaku (Mo) X-ray Source'
_exptl_absorpt_coefficient_mu 1.063
_exptl_absorpt_correction_T_max 1.00000
_exptl_absorpt_correction_T_min 0.87480
_exptl_absorpt_correction_type multi-scan
_exptl_absorpt_process_details
;
CrysAlisPro 1.171.40.45a (Rigaku Oxford Diffraction, 2019)
Empirical absorption correction using spherical harmonics,
 implemented in SCALE3 ABSPACK scaling algorithm.
;
_exptl_crystal_colour colourless
_exptl_crystal_colour_primary colourless
_exptl_crystal_density_diffrn 1.398
_exptl_crystal_description block
_exptl_crystal_F_000 2792
_exptl_crystal_size_max 0.295
_exptl_crystal_size_mid 0.227
_exptl_crystal_size_min 0.165
_refine_diff_density_max 0.684
_refine_diff_density_min -0.660
_refine_diff_density_rms 0.086
_refine_ls_abs_structure_details
;
 Flack x determined using 5978 quotients [(I+)-(I-)]/[(I+)+(I-)]
 (Parsons, Flack and Wagner, Acta Cryst. B69 (2013) 249-259).
;
_refine_ls_abs_structure_Flack -0.021(3)
_refine_ls_extinction_method none
_refine_ls_goodness_of_fit_ref 1.073
_refine_ls_hydrogen_treatment constr
_refine_ls_matrix_type full
_refine_ls_number_parameters 775
_refine_ls_number_reflns 16268
_refine_ls_number_restraints 0
_refine_ls_restrained_S_all 1.073
_refine_ls_R_factor_all 0.0338
_refine_ls_R_factor_gt 0.0278
_refine_ls_shift/su_max 0.004
_refine_ls_shift/su_mean 0.000
_refine_ls_structure_factor_coef Fsqd
_refine_ls_weighting_details 'w=1/[\s^2^(Fo^2^)+(0.0381P)^2^+0.3028P] where P=(Fo^2^+2Fc^2^)/3'
_refine_ls_weighting_scheme calc
_refine_ls_wR_factor_gt 0.0654
_refine_ls_wR_factor_ref 0.0709
_reflns_Friedel_coverage 0.748
_reflns_Friedel_fraction_full 0.999
_reflns_Friedel_fraction_max 0.737
_reflns_number_gt 14788
_reflns_number_total 16268
_reflns_threshold_expression 'I > 2\s(I)'
_cod_data_source_file d6cc03254k2.cif
_cod_data_source_block ity28_teaeumtfc_0702
_cod_database_code 7135972
_shelx_shelxl_version_number 2018/3
_chemical_oxdiff_formula 'H C O N Eu F'
_shelx_space_group_comment
;
The symmetry employed for this shelxl refinement is uniquely defined
by the following loop, which should always be used as a source of
symmetry information in preference to the above space-group names.
They are only intended as comments.
;
_reflns_odcompleteness_completeness 99.83
_reflns_odcompleteness_iscentric 1
_reflns_odcompleteness_theta 26.32
_olex2_refinement_description
;
1. Fixed Uiso
 At 1.2 times of:
  All C(H) groups, All C(H,H) groups
 At 1.5 times of:
  All C(H,H,H) groups
2.a Ternary CH refined with riding coordinates:
 C00Y(H00Y), C011(H011), C018(H018), C01G(H01N)
2.b Secondary CH2 refined with riding coordinates:
 C00X(H00A,H00B), C012(H01D,H01E), C01B(H01L,H01M), C01I(H6,H), C01L(H01U,
 H01V), C01M(H01W,H01X), C01S(H01,HE), C01T(H1,HF), C01Y(H7,HM), C01Z(H5,HN),
 C024(H02J,H02K), C029(H02R,H02S)
2.c Idealised Me refined as rotating group:
 C010(H01A,H01B,H01C), C019(H01F,H01G,H01H), C01A(H01I,H01J,H01K), C01J(H01O,
 H01P,H01Q), C01K(H01R,H01S,H01T), C01O(H01Y,HA,HB), C01Q(H01Z,HC,HD), C01U(H2,
 HG,HH), C01W(H3,HI,HJ), C01X(H4,HK,HL), C020(H02G,H02H,H02I), C021(H02A,H02B,
 H02C), C022(H02D,H02E,H02F), C025(H02L,H02M,H02N), C026(H02O,H02P,H02Q),
 C027(H02Z,HO,HP), C02B(H02W,H02X,H02Y), C02C(H02T,H02U,H02V)
;
_olex2_submission_special_instructions 'No special instructions were received'
_oxdiff_exptl_absorpt_empirical_details
;
Empirical correction (ABSPACK) includes:
- Absorption correction using spherical harmonics
- Frame scaling
;
_oxdiff_exptl_absorpt_empirical_full_max 1.167
_oxdiff_exptl_absorpt_empirical_full_min 0.850

loop_
_space_group_symop_operation_xyz
'x, y, z'
'-x+1/2, -y, z+1/2'
'-x, y+1/2, -z+1/2'
'x+1/2, -y+1/2, -z'

loop_
_atom_site_label
_atom_site_type_symbol
_atom_site_fract_x
_atom_site_fract_y
_atom_site_fract_z
_atom_site_U_iso_or_equiv
_atom_site_adp_type
_atom_site_occupancy
_atom_site_site_symmetry_order
_atom_site_calc_flag
_atom_site_refinement_flags_posn
_atom_site_refinement_flags_adp
_atom_site_refinement_flags_occupancy
_atom_site_disorder_assembly
_atom_site_disorder_group
Eu01 Eu 0.55369(2) 0.68960(2) 0.75314(2) 0.01742(5) Uani 1 1 d . . . . .
O002 O 0.49305(18) 0.77183(12) 0.81712(12) 0.0222(6) Uani 1 1 d . . . . .
F003 F 0.74954(17) 0.77610(12) 0.95238(11) 0.0399(6) Uani 1 1 d . . . . .
F004 F 0.83040(16) 0.69029(13) 0.93957(10) 0.0370(5) Uani 1 1 d . . . . .
O005 O 0.68521(18) 0.71311(12) 0.68906(11) 0.0225(5) Uani 1 1 d . . . . .
F006 F 0.4086(2) 0.86796(12) 0.64303(12) 0.0435(6) Uani 1 1 d . . . . .
F007 F 0.48834(17) 0.85535(13) 0.90432(13) 0.0483(7) Uani 1 1 d . . . . .
F008 F 0.78973(18) 0.76722(12) 0.60686(12) 0.0433(6) Uani 1 1 d . . . . .
O009 O 0.51092(18) 0.63080(13) 0.84472(11) 0.0237(6) Uani 1 1 d . . . . .
F00A F 0.8473(2) 0.67601(13) 0.58341(11) 0.0462(7) Uani 1 1 d . . . . .
F00B F 0.83013(17) 0.76205(12) 0.86918(10) 0.0403(6) Uani 1 1 d . . . . .
O00C O 0.64859(15) 0.59402(10) 0.75823(12) 0.0231(5) Uani 1 1 d . . . . .
O00D O 0.52287(19) 0.62822(13) 0.66167(11) 0.0243(6) Uani 1 1 d . . . . .
O00E O 0.49219(19) 0.76614(13) 0.68268(12) 0.0253(6) Uani 1 1 d . . . . .
F00F F 0.33276(19) 0.81298(14) 0.57597(12) 0.0492(7) Uani 1 1 d . . . . .
O00G O 0.67630(18) 0.71570(12) 0.82353(11) 0.0216(5) Uani 1 1 d . . . . .
F00H F 0.4722(2) 0.84678(14) 0.55577(13) 0.0574(8) Uani 1 1 d . . . . .
F00I F 0.3458(2) 0.83617(16) 0.92361(13) 0.0672(11) Uani 1 1 d . . . . .
F00J F 0.91056(17) 0.73144(13) 0.65549(12) 0.0468(6) Uani 1 1 d . . . . .
O00K O 0.38461(14) 0.67182(10) 0.75211(13) 0.0247(4) Uani 1 1 d . . . . .
F00L F 0.3825(3) 0.89644(13) 0.84879(15) 0.0757(11) Uani 1 1 d . . . . .
C00M C 0.4062(3) 0.84411(19) 0.87766(18) 0.0270(8) Uani 1 1 d . . . . .
C00N C 0.4105(2) 0.78697(16) 0.83331(15) 0.0209(7) Uani 1 1 d . . . . .
N00O N 0.68703(19) 0.91698(12) 0.74339(17) 0.0304(7) Uani 1 1 d . . . . .
C00P C 0.7614(2) 0.68281(17) 0.67799(14) 0.0217(7) Uani 1 1 d . . . . .
C00Q C 0.3266(2) 0.75957(16) 0.81468(15) 0.0226(7) Uani 1 1 d . . . . .
C00R C 0.6336(2) 0.66264(17) 0.91705(16) 0.0221(7) Uani 1 1 d . . . . .
C00S C 0.6882(2) 0.70098(16) 0.88010(15) 0.0205(7) Uani 1 1 d . . . . .
C00T C 0.4969(3) 0.64654(17) 0.61007(16) 0.0243(7) Uani 1 1 d . . . . .
C00U C 0.7746(3) 0.73189(18) 0.91008(16) 0.0264(7) Uani 1 1 d . . . . .
C00V C 0.8272(3) 0.71482(19) 0.63100(17) 0.0287(8) Uani 1 1 d . . . . .
C00W C 0.5485(3) 0.63149(15) 0.89661(14) 0.0206(6) Uani 1 1 d . . . . .
C00X C 0.1909(3) 0.66322(19) 0.83436(19) 0.0324(9) Uani 1 1 d . . . . .
H00A H 0.237076 0.632030 0.847882 0.039 Uiso 1 1 calc R U . . .
H00B H 0.128793 0.643656 0.834521 0.039 Uiso 1 1 calc R U . . .
C00Y C 0.4340(3) 0.69882(19) 0.52350(16) 0.0338(9) Uani 1 1 d . . . . .
H00Y H 0.429033 0.738231 0.499395 0.041 Uiso 1 1 calc R U . . .
C00Z C 0.2156(2) 0.68891(18) 0.76970(16) 0.0257(7) Uani 1 1 d . . . . .
C010 C 0.4070(3) 0.5769(2) 0.9466(2) 0.0378(11) Uani 1 1 d . . . . .
H01A H 0.369183 0.613969 0.938343 0.057 Uiso 1 1 calc R U . . .
H01B H 0.386140 0.557272 0.984210 0.057 Uiso 1 1 calc R U . . .
H01C H 0.400669 0.547194 0.913113 0.057 Uiso 1 1 calc R U . . .
C011 C 0.2255(2) 0.77596(19) 0.83152(18) 0.0295(8) Uani 1 1 d . . . . .
H011 H 0.215277 0.819821 0.845638 0.035 Uiso 1 1 calc R U . . .
C012 C 0.5805(3) 0.54134(19) 0.9635(2) 0.0376(11) Uani 1 1 d . . . . .
H01D H 0.593696 0.519108 0.925132 0.045 Uiso 1 1 calc R U . . .
H01E H 0.556431 0.511024 0.993391 0.045 Uiso 1 1 calc R U . . .
C013 C 0.4181(3) 0.8222(2) 0.60118(18) 0.0333(9) Uani 1 1 d . . . . .
C014 C 0.5364(3) 0.64479(18) 1.00434(16) 0.0250(8) Uani 1 1 d . . . . .
C015 C 0.1727(3) 0.75734(18) 0.77103(17) 0.0300(8) Uani 1 1 d . . . . .
C016 C 0.4905(3) 0.6029(2) 0.55401(19) 0.0328(10) Uani 1 1 d . . . . .
C017 C 0.5107(4) 0.6518(2) 0.50116(19) 0.0397(11) Uani 1 1 d . . . . .
C018 C 0.8806(3) 0.58772(19) 0.69349(19) 0.0302(9) Uani 1 1 d . . . . .
H018 H 0.935698 0.613207 0.681517 0.036 Uiso 1 1 calc R U . . .
C019 C 0.6109(4) 0.6792(3) 0.5027(2) 0.0495(12) Uani 1 1 d . . . . .
H01F H 0.616503 0.712281 0.472341 0.074 Uiso 1 1 calc R U . . .
H01G H 0.655524 0.645949 0.493901 0.074 Uiso 1 1 calc R U . . .
H01H H 0.623394 0.696476 0.542950 0.074 Uiso 1 1 calc R U . . .
C01A C 0.0649(3) 0.7587(2) 0.7772(2) 0.0442(10) Uani 1 1 d . . . . .
H01I H 0.036785 0.742626 0.740006 0.066 Uiso 1 1 calc R U . . .
H01J H 0.044363 0.801801 0.783971 0.066 Uiso 1 1 calc R U . . .
H01K H 0.046079 0.732659 0.811491 0.066 Uiso 1 1 calc R U . . .
C01B C 0.3821(3) 0.5919(2) 0.5474(2) 0.0396(11) Uani 1 1 d . . . . .
H01L H 0.354123 0.580203 0.586711 0.047 Uiso 1 1 calc R U . . .
H01M H 0.368811 0.558621 0.517504 0.047 Uiso 1 1 calc R U . . .
C01C C 0.8891(2) 0.55346(16) 0.7569(2) 0.0306(8) Uani 1 1 d . . . . .
C01D C 0.5091(3) 0.5963(2) 0.95291(18) 0.0257(8) Uani 1 1 d . . . . .
C01E C 0.7872(2) 0.52489(15) 0.7536(2) 0.0315(8) Uani 1 1 d . . . . .
C01F C 0.4628(3) 0.70797(18) 0.59064(16) 0.0270(8) Uani 1 1 d . . . . .
C01G C 0.6426(3) 0.64626(18) 0.98495(16) 0.0262(8) Uani 1 1 d . . . . .
H01N H 0.682564 0.675158 1.009060 0.031 Uiso 1 1 calc R U . . .
C01H C 0.7310(2) 0.58563(14) 0.74021(16) 0.0227(7) Uani 1 1 d . . . . .
C01I C 0.6563(4) 0.8743(2) 0.6894(3) 0.0494(13) Uani 1 1 d . . . . .
H6 H 0.689535 0.833961 0.692420 0.059 Uiso 1 1 calc R U . . .
H H 0.589309 0.865458 0.693456 0.059 Uiso 1 1 calc R U . . .
C01J C 0.1919(3) 0.6450(2) 0.7165(2) 0.0371(9) Uani 1 1 d . . . . .
H01O H 0.221623 0.604378 0.722812 0.056 Uiso 1 1 calc R U . . .
H01P H 0.214227 0.663363 0.678595 0.056 Uiso 1 1 calc R U . . .
H01Q H 0.124634 0.639367 0.714244 0.056 Uiso 1 1 calc R U . . .
C01K C 0.4869(3) 0.70887(18) 0.99813(18) 0.0310(8) Uani 1 1 d . . . . .
H01R H 0.498792 0.726148 0.957815 0.046 Uiso 1 1 calc R U . . .
H01S H 0.510630 0.737661 1.028920 0.046 Uiso 1 1 calc R U . . .
H01T H 0.420178 0.703251 1.003729 0.046 Uiso 1 1 calc R U . . .
C01L C 0.1929(3) 0.7236(2) 0.87663(19) 0.0371(9) Uani 1 1 d . . . . .
H01U H 0.130781 0.732885 0.893259 0.044 Uiso 1 1 calc R U . . .
H01V H 0.237251 0.718455 0.910412 0.044 Uiso 1 1 calc R U . . .
C01M C 0.7892(4) 0.4912(2) 0.6896(2) 0.0450(12) Uani 1 1 d . . . . .
H01W H 0.812654 0.447925 0.693474 0.054 Uiso 1 1 calc R U . . .
H01X H 0.726467 0.489926 0.671575 0.054 Uiso 1 1 calc R U . . .
C01N C 0.7899(2) 0.62522(16) 0.70266(16) 0.0235(7) Uani 1 1 d . . . . .
C01O C 0.2004(3) 0.7979(2) 0.7160(2) 0.0446(11) Uani 1 1 d . . . . .
H01Y H 0.267968 0.799638 0.712830 0.067 Uiso 1 1 calc R U . . .
HA H 0.175934 0.840313 0.721213 0.067 Uiso 1 1 calc R U . . .
HB H 0.174688 0.779602 0.678974 0.067 Uiso 1 1 calc R U . . .
C01P C 0.4608(2) 0.76075(16) 0.62778(15) 0.0229(7) Uani 1 1 d . . . . .
C01Q C 0.5196(3) 0.6197(2) 1.07012(18) 0.0390(10) Uani 1 1 d . . . . .
H01Z H 0.453403 0.621499 1.079483 0.059 Uiso 1 1 calc R U . . .
HC H 0.553866 0.645637 1.099024 0.059 Uiso 1 1 calc R U . . .
HD H 0.541189 0.576424 1.072933 0.059 Uiso 1 1 calc R U . . .
C01R C 0.3209(2) 0.70448(16) 0.77569(16) 0.0221(7) Uani 1 1 d . . . . .
C01S C 0.3438(3) 0.6578(2) 0.52468(19) 0.0408(10) Uani 1 1 d . . . . .
H01 H 0.315904 0.654413 0.483908 0.049 Uiso 1 1 calc R U . . .
HE H 0.297445 0.674998 0.553112 0.049 Uiso 1 1 calc R U . . .
C01T C 0.6705(3) 0.5751(2) 0.98818(19) 0.0381(9) Uani 1 1 d . . . . .
H1 H 0.684338 0.562207 1.030237 0.046 Uiso 1 1 calc R U . . .
HF H 0.724810 0.566148 0.962292 0.046 Uiso 1 1 calc R U . . .
C01U C 0.7501(3) 0.4858(2) 0.8069(2) 0.0451(12) Uani 1 1 d . . . . .
H2 H 0.791715 0.450506 0.814356 0.068 Uiso 1 1 calc R U . . .
HG H 0.688170 0.470105 0.797057 0.068 Uiso 1 1 calc R U . . .
HH H 0.746738 0.511982 0.843216 0.068 Uiso 1 1 calc R U . . .
C01V C 0.6084(4) 0.9429(3) 0.4056(2) 0.0508(13) Uani 1 1 d . . . . .
C01W C 0.9015(3) 0.5988(2) 0.8112(2) 0.0353(10) Uani 1 1 d . . . . .
H3 H 0.961981 0.619291 0.808502 0.053 Uiso 1 1 calc R U . . .
HI H 0.897617 0.575274 0.849168 0.053 Uiso 1 1 calc R U . . .
HJ H 0.852529 0.630532 0.810321 0.053 Uiso 1 1 calc R U . . .
C01X C 0.9666(3) 0.5030(2) 0.7602(2) 0.0469(11) Uani 1 1 d . . . . .
H4 H 0.957499 0.472373 0.727773 0.070 Uiso 1 1 calc R U . . .
HK H 0.963988 0.481914 0.799444 0.070 Uiso 1 1 calc R U . . .
HL H 1.027140 0.523074 0.755309 0.070 Uiso 1 1 calc R U . . .
C01Y C 0.6386(3) 0.98083(19) 0.7402(3) 0.0535(13) Uani 1 1 d . . . . .
H7 H 0.657336 1.001758 0.702144 0.064 Uiso 1 1 calc R U . . .
HM H 0.660912 1.006880 0.774180 0.064 Uiso 1 1 calc R U . . .
C01Z C 0.8566(3) 0.5320(2) 0.6495(2) 0.0423(10) Uani 1 1 d . . . . .
H5 H 0.912758 0.508210 0.638139 0.051 Uiso 1 1 calc R U . . .
HN H 0.825428 0.547036 0.612393 0.051 Uiso 1 1 calc R U . . .
C020 C 0.5313(3) 0.9785(2) 0.7426(3) 0.0689(16) Uani 1 1 d . . . . .
H02G H 0.507422 0.962302 0.704182 0.103 Uiso 1 1 calc R U . . .
H02H H 0.507031 1.020645 0.749449 0.103 Uiso 1 1 calc R U . . .
H02I H 0.511754 0.951038 0.775688 0.103 Uiso 1 1 calc R U . . .
C021 C 0.5492(4) 0.5432(2) 0.55874(19) 0.0475(11) Uani 1 1 d . . . . .
H02A H 0.542837 0.518877 0.521416 0.071 Uiso 1 1 calc R U . . .
H02B H 0.527779 0.518192 0.593129 0.071 Uiso 1 1 calc R U . . .
H02C H 0.614258 0.554494 0.564677 0.071 Uiso 1 1 calc R U . . .
C022 C 0.4939(4) 0.6253(3) 0.4358(2) 0.0550(15) Uani 1 1 d . . . . .
H02D H 0.431642 0.607351 0.433445 0.082 Uiso 1 1 calc R U . . .
H02E H 0.539867 0.592947 0.427009 0.082 Uiso 1 1 calc R U . . .
H02F H 0.499680 0.659245 0.406283 0.082 Uiso 1 1 calc R U . . .
N023 N 0.6295(4) 0.9834(3) 0.3762(3) 0.0734(15) Uani 1 1 d . . . . .
C024 C 0.7922(3) 0.9301(2) 0.7395(2) 0.0405(10) Uani 1 1 d . . . . .
H02J H 0.809975 0.957418 0.773730 0.049 Uiso 1 1 calc R U . . .
H02K H 0.804876 0.953281 0.701648 0.049 Uiso 1 1 calc R U . . .
C025 C 0.8542(3) 0.8709(2) 0.7408(3) 0.0588(14) Uani 1 1 d . . . . .
H02L H 0.847389 0.848012 0.702669 0.088 Uiso 1 1 calc R U . . .
H02M H 0.835386 0.843984 0.774526 0.088 Uiso 1 1 calc R U . . .
H02N H 0.919027 0.883216 0.746094 0.088 Uiso 1 1 calc R U . . .
C026 C 0.6873(5) 0.9153(3) 0.8615(3) 0.0725(19) Uani 1 1 d . . . . .
H02O H 0.753455 0.925246 0.861775 0.109 Uiso 1 1 calc R U . . .
H02P H 0.672615 0.888639 0.896296 0.109 Uiso 1 1 calc R U . . .
H02Q H 0.651302 0.954023 0.864073 0.109 Uiso 1 1 calc R U . . .
C027 C 0.5680(7) 0.8965(3) 1.0331(3) 0.096(3) Uani 1 1 d . . . . .
H02Z H 0.540540 0.914179 0.996318 0.144 Uiso 1 1 calc R U . . .
HO H 0.519615 0.876302 1.057212 0.144 Uiso 1 1 calc R U . . .
HP H 0.614993 0.865559 1.021923 0.144 Uiso 1 1 calc R U . . .
N028 N 0.6426(5) 0.9863(2) 1.0987(3) 0.087(2) Uani 1 1 d . . . . .
C029 C 0.6619(4) 0.8795(3) 0.8007(3) 0.0523(13) Uani 1 1 d . . . . .
H02R H 0.695146 0.839061 0.799805 0.063 Uiso 1 1 calc R U . . .
H02S H 0.594723 0.870536 0.800310 0.063 Uiso 1 1 calc R U . . .
C02A C 0.6120(6) 0.9476(3) 1.0693(3) 0.0703(19) Uani 1 1 d . . . . .
C02B C 0.5793(4) 0.8885(4) 0.4422(3) 0.083(2) Uani 1 1 d . . . . .
H02W H 0.594454 0.849934 0.420469 0.125 Uiso 1 1 calc R U . . .
H02X H 0.512387 0.890480 0.449129 0.125 Uiso 1 1 calc R U . . .
H02Y H 0.611742 0.889109 0.481080 0.125 Uiso 1 1 calc R U . . .
C02C C 0.6740(5) 0.9023(3) 0.6259(2) 0.0672(17) Uani 1 1 d . . . . .
H02T H 0.662475 0.870357 0.595054 0.101 Uiso 1 1 calc R U . . .
H02U H 0.738425 0.916377 0.623164 0.101 Uiso 1 1 calc R U . . .
H02V H 0.632486 0.937810 0.619356 0.101 Uiso 1 1 calc R U . . .

loop_
_atom_site_aniso_label
_atom_site_aniso_U_11
_atom_site_aniso_U_22
_atom_site_aniso_U_33
_atom_site_aniso_U_23
_atom_site_aniso_U_13
_atom_site_aniso_U_12
Eu01 0.01436(7) 0.02032(7) 0.01758(7) -0.00048(7) -0.00107(7) 0.00002(5)
O002 0.0163(13) 0.0249(14) 0.0254(13) -0.0063(10) -0.0002(10) 0.0000(11)
F003 0.0376(13) 0.0408(14) 0.0412(14) -0.0160(11) -0.0062(10) -0.0053(11)
F004 0.0256(11) 0.0447(13) 0.0406(12) 0.0028(12) -0.0163(9) -0.0020(11)
O005 0.0211(13) 0.0234(13) 0.0230(12) 0.0035(9) 0.0012(9) 0.0020(10)
F006 0.0607(18) 0.0279(13) 0.0419(14) 0.0000(11) -0.0068(12) 0.0166(12)
F007 0.0327(13) 0.0554(17) 0.0568(17) -0.0349(14) -0.0115(12) 0.0004(12)
F008 0.0404(15) 0.0443(15) 0.0453(15) 0.0207(12) 0.0187(11) 0.0053(12)
O009 0.0193(13) 0.0300(14) 0.0219(13) 0.0006(10) -0.0020(10) -0.0053(11)
F00A 0.0536(16) 0.0523(17) 0.0327(13) -0.0053(11) 0.0212(12) 0.0008(13)
F00B 0.0294(13) 0.0556(16) 0.0360(12) 0.0050(11) -0.0068(10) -0.0224(12)
O00C 0.0167(10) 0.0210(10) 0.0317(13) 0.0014(11) -0.0002(10) -0.0011(8)
O00D 0.0291(15) 0.0246(13) 0.0193(12) -0.0027(10) -0.0053(10) 0.0011(11)
O00E 0.0261(15) 0.0267(15) 0.0233(13) -0.0004(11) -0.0037(10) 0.0021(12)
F00F 0.0436(15) 0.0508(15) 0.0531(15) 0.0044(13) -0.0206(12) 0.0192(14)
O00G 0.0203(13) 0.0243(13) 0.0204(12) 0.0013(9) -0.0040(10) -0.0025(10)
F00H 0.069(2) 0.0508(16) 0.0521(16) 0.0302(13) 0.0203(14) 0.0111(14)
F00I 0.0526(18) 0.093(2) 0.0556(17) -0.0482(17) 0.0329(14) -0.0301(17)
F00J 0.0308(13) 0.0598(16) 0.0499(15) 0.0101(13) -0.0004(11) -0.0196(12)
O00K 0.0186(10) 0.0280(10) 0.0274(11) -0.0052(12) -0.0032(12) 0.0001(8)
F00L 0.138(3) 0.0287(14) 0.0610(19) -0.0111(13) -0.029(2) 0.0304(17)
C00M 0.0214(18) 0.029(2) 0.030(2) -0.0063(16) 0.0001(15) -0.0009(16)
C00N 0.0216(16) 0.0234(16) 0.0178(16) -0.0018(13) -0.0012(12) -0.0015(13)
N00O 0.0253(14) 0.0202(13) 0.0457(19) 0.0027(15) -0.0017(15) -0.0039(10)
C00P 0.0213(16) 0.0260(17) 0.0177(15) -0.0031(13) 0.0007(12) -0.0045(14)
C00Q 0.0179(16) 0.0264(17) 0.0235(17) -0.0048(13) 0.0023(13) -0.0003(13)
C00R 0.0204(17) 0.0238(17) 0.0223(17) 0.0018(13) -0.0046(13) 0.0006(13)
C00S 0.0164(15) 0.0236(17) 0.0215(16) -0.0023(13) -0.0026(12) 0.0016(12)
C00T 0.0243(19) 0.0286(19) 0.0200(17) -0.0012(14) -0.0016(13) -0.0027(15)
C00U 0.0230(17) 0.0305(19) 0.0257(18) -0.0010(15) -0.0062(14) -0.0039(15)
C00V 0.0230(18) 0.034(2) 0.0287(19) 0.0009(15) 0.0036(14) -0.0002(15)
C00W 0.0208(16) 0.0190(15) 0.0220(15) 0.0019(12) -0.0002(14) -0.0006(14)
C00X 0.0212(18) 0.038(2) 0.038(2) 0.0033(17) 0.0006(15) -0.0065(16)
C00Y 0.043(2) 0.037(2) 0.0209(16) 0.0029(15) -0.0075(16) -0.0013(18)
C00Z 0.0136(14) 0.0290(17) 0.0345(18) -0.0034(15) -0.0029(12) -0.0010(14)
C010 0.038(2) 0.042(3) 0.033(2) 0.0081(18) 0.0019(18) -0.016(2)
C011 0.0190(17) 0.034(2) 0.036(2) -0.0077(16) 0.0008(15) 0.0017(15)
C012 0.052(3) 0.0235(19) 0.037(2) 0.0072(17) -0.0007(19) 0.0044(18)
C013 0.034(2) 0.038(2) 0.0280(19) 0.0076(16) -0.0001(15) 0.0056(17)
C014 0.029(2) 0.0258(19) 0.0204(16) 0.0029(13) -0.0008(14) -0.0015(15)
C015 0.0201(17) 0.0309(19) 0.039(2) -0.0031(15) -0.0055(14) 0.0018(14)
C016 0.046(3) 0.029(2) 0.0235(19) -0.0032(16) -0.0040(17) -0.0003(19)
C017 0.052(3) 0.048(3) 0.0194(19) -0.0033(18) -0.0027(17) -0.003(2)
C018 0.0224(19) 0.029(2) 0.040(2) -0.0041(16) 0.0076(16) 0.0027(16)
C019 0.050(3) 0.062(3) 0.037(2) -0.002(2) 0.011(2) -0.002(3)
C01A 0.023(2) 0.042(2) 0.067(3) -0.007(2) -0.0096(19) 0.0049(17)
C01B 0.045(3) 0.045(3) 0.028(2) -0.0024(18) -0.0089(18) -0.012(2)
C01C 0.0198(15) 0.0262(16) 0.046(2) 0.0009(18) 0.0007(18) 0.0043(12)
C01D 0.027(2) 0.028(2) 0.0226(18) 0.0054(15) 0.0006(14) -0.0051(16)
C01E 0.0221(15) 0.0200(14) 0.052(2) 0.002(2) 0.000(2) 0.0007(11)
C01F 0.0265(19) 0.0313(19) 0.0231(17) 0.0013(13) -0.0054(14) -0.0033(14)
C01G 0.0262(19) 0.0292(19) 0.0233(18) 0.0058(14) -0.0037(14) -0.0008(15)
C01H 0.0219(15) 0.0170(14) 0.0292(19) -0.0037(13) -0.0025(14) -0.0010(11)
C01I 0.035(3) 0.035(3) 0.078(4) -0.017(2) -0.014(2) 0.002(2)
C01J 0.026(2) 0.040(2) 0.046(2) -0.0128(19) -0.0090(17) -0.0033(17)
C01K 0.032(2) 0.032(2) 0.029(2) -0.0015(15) -0.0005(16) 0.0032(16)
C01L 0.0250(19) 0.051(3) 0.035(2) -0.0034(18) 0.0085(16) -0.0028(18)
C01M 0.043(3) 0.025(2) 0.068(3) -0.017(2) -0.004(2) 0.0028(19)
C01N 0.0188(17) 0.0231(17) 0.0286(18) -0.0036(13) 0.0023(13) 0.0011(13)
C01O 0.043(2) 0.042(3) 0.049(3) 0.010(2) -0.013(2) -0.0004(19)
C01P 0.0186(17) 0.0261(17) 0.0240(16) 0.0063(13) 0.0017(13) 0.0005(13)
C01Q 0.044(2) 0.048(3) 0.025(2) 0.0089(18) 0.0012(17) -0.009(2)
C01R 0.0168(16) 0.0276(18) 0.0217(15) 0.0018(13) -0.0051(12) -0.0035(13)
C01S 0.042(2) 0.048(2) 0.033(2) 0.0034(19) -0.0163(19) -0.006(2)
C01T 0.044(2) 0.037(2) 0.034(2) 0.0119(17) -0.0033(18) 0.0123(19)
C01U 0.033(2) 0.025(2) 0.077(3) 0.017(2) 0.005(2) 0.0031(18)
C01V 0.041(3) 0.075(4) 0.036(3) -0.011(3) 0.008(2) 0.005(3)
C01W 0.024(2) 0.039(2) 0.043(2) 0.0022(18) -0.0051(17) 0.0028(18)
C01X 0.0292(19) 0.041(2) 0.071(3) 0.006(2) 0.001(2) 0.0146(16)
C01Y 0.056(3) 0.0252(19) 0.079(4) -0.006(2) -0.003(3) 0.0054(17)
C01Z 0.041(2) 0.038(2) 0.048(3) -0.0181(19) 0.0043(19) 0.0100(18)
C020 0.047(3) 0.042(2) 0.118(5) -0.014(3) -0.006(4) 0.024(2)
C021 0.070(3) 0.038(2) 0.035(2) -0.0147(18) -0.003(3) 0.004(3)
C022 0.088(4) 0.056(3) 0.021(2) -0.004(2) -0.001(2) 0.003(3)
N023 0.085(4) 0.058(3) 0.076(4) -0.006(3) 0.018(3) -0.007(3)
C024 0.0328(19) 0.042(2) 0.047(3) -0.001(2) 0.0023(18) -0.0138(16)
C025 0.027(2) 0.063(3) 0.086(4) 0.001(3) -0.006(3) 0.0008(19)
C026 0.063(4) 0.109(5) 0.045(3) 0.011(3) 0.017(3) -0.009(4)
C027 0.174(8) 0.058(4) 0.057(4) -0.010(3) -0.057(5) 0.015(5)
N028 0.141(6) 0.044(3) 0.075(4) 0.014(3) -0.040(4) -0.010(3)
C029 0.038(3) 0.047(3) 0.072(4) 0.013(3) 0.011(3) -0.009(2)
C02A 0.126(6) 0.043(3) 0.042(3) 0.010(2) -0.026(3) 0.015(3)
C02B 0.054(4) 0.137(7) 0.058(4) 0.035(4) 0.008(3) 0.013(4)
C02C 0.078(4) 0.074(4) 0.050(3) -0.009(3) -0.020(3) 0.012(3)

loop_
_atom_type_symbol
_atom_type_description
_atom_type_scat_dispersion_real
_atom_type_scat_dispersion_imag
_atom_type_scat_source
C C 0.0033 0.0016 'International Tables Vol C Tables 4.2.6.8 and 6.1.1.4'
H H 0.0000 0.0000 'International Tables Vol C Tables 4.2.6.8 and 6.1.1.4'
Eu Eu -0.1578 3.6682 'International Tables Vol C Tables 4.2.6.8 and 6.1.1.4'
F F 0.0171 0.0103 'International Tables Vol C Tables 4.2.6.8 and 6.1.1.4'
N N 0.0061 0.0033 'International Tables Vol C Tables 4.2.6.8 and 6.1.1.4'
O O 0.0106 0.0060 'International Tables Vol C Tables 4.2.6.8 and 6.1.1.4'

loop_
_exptl_crystal_face_index_h
_exptl_crystal_face_index_k
_exptl_crystal_face_index_l
_exptl_crystal_face_perp_dist
-19 -2 -10 0.1305
-2 27 13 0.0891
19 3 10 0.1120
2 -27 -13 0.1066
-16 4 19 0.0950
2 -18 24 0.0769
15 -2 -20 0.1002
-1 17 -25 0.0825

loop_
_geom_angle_atom_site_label_1
_geom_angle_atom_site_label_2
_geom_angle_atom_site_label_3
_geom_angle
_geom_angle_site_symmetry_1
_geom_angle_site_symmetry_3
_geom_angle_publ_flag
O002 Eu01 O005 118.31(9) . . ?
O002 Eu01 O009 78.49(9) . . ?
O002 Eu01 O00C 141.04(9) . . ?
O002 Eu01 O00D 143.63(9) . . ?
O002 Eu01 O00E 75.64(7) . . ?
O002 Eu01 O00G 73.86(9) . . ?
O002 Eu01 O00K 76.10(8) . . ?
O005 Eu01 O009 141.59(9) . . ?
O005 Eu01 O00C 76.28(8) . . ?
O005 Eu01 O00D 76.80(9) . . ?
O005 Eu01 O00E 76.82(9) . . ?
O005 Eu01 O00G 75.77(8) . . ?
O005 Eu01 O00K 143.27(9) . . ?
O009 Eu01 O00C 71.21(9) . . ?
O009 Eu01 O00K 71.39(9) . . ?
O00C Eu01 O00K 114.97(7) . . ?
O00D Eu01 O009 111.01(7) . . ?
O00D Eu01 O00C 72.18(8) . . ?
O00D Eu01 O00K 74.37(9) . . ?
O00E Eu01 O009 141.27(10) . . ?
O00E Eu01 O00C 142.42(9) . . ?
O00E Eu01 O00D 76.48(9) . . ?
O00E Eu01 O00K 74.72(9) . . ?
O00G Eu01 O009 76.90(8) . . ?
O00G Eu01 O00C 75.84(8) . . ?
O00G Eu01 O00D 141.80(9) . . ?
O00G Eu01 O00E 121.59(9) . . ?
O00G Eu01 O00K 139.79(9) . . ?
C00N O002 Eu01 132.9(2) . . ?
C00P O005 Eu01 132.1(2) . . ?
C00W O009 Eu01 129.0(2) . . ?
C01H O00C Eu01 128.7(2) . . ?
C00T O00D Eu01 129.2(2) . . ?
C01P O00E Eu01 131.8(2) . . ?
C00S O00G Eu01 131.1(2) . . ?
C01R O00K Eu01 128.9(2) . . ?
F007 C00M F00I 105.3(3) . . ?
F007 C00M C00N 112.2(3) . . ?
F00I C00M C00N 113.4(3) . . ?
F00L C00M F007 106.6(4) . . ?
F00L C00M F00I 107.5(4) . . ?
F00L C00M C00N 111.4(3) . . ?
O002 C00N C00M 114.0(3) . . ?
O002 C00N C00Q 127.7(3) . . ?
C00Q C00N C00M 118.3(3) . . ?
C01Y N00O C01I 110.7(4) . . ?
C01Y N00O C024 106.5(3) . . ?
C01Y N00O C029 113.2(4) . . ?
C024 N00O C01I 110.0(3) . . ?
C029 N00O C01I 104.8(3) . . ?
C029 N00O C024 111.8(3) . . ?
O005 C00P C00V 114.9(3) . . ?
O005 C00P C01N 127.7(3) . . ?
C01N C00P C00V 117.5(3) . . ?
C00N C00Q C011 130.4(3) . . ?
C00N C00Q C01R 123.8(3) . . ?
C01R C00Q C011 105.8(3) . . ?
C00S C00R C00W 123.9(3) . . ?
C00S C00R C01G 130.7(3) . . ?
C00W C00R C01G 105.4(3) . . ?
O00G C00S C00R 128.9(3) . . ?
O00G C00S C00U 114.3(3) . . ?
C00R C00S C00U 116.8(3) . . ?
O00D C00T C016 123.5(3) . . ?
O00D C00T C01F 129.9(3) . . ?
C01F C00T C016 106.5(3) . . ?
F003 C00U C00S 111.6(3) . . ?
F004 C00U F003 106.2(3) . . ?
F004 C00U F00B 106.0(3) . . ?
F004 C00U C00S 113.5(3) . . ?
F00B C00U F003 106.1(3) . . ?
F00B C00U C00S 112.8(3) . . ?
F008 C00V F00A 106.5(3) . . ?
F008 C00V F00J 107.0(3) . . ?
F008 C00V C00P 112.3(3) . . ?
F00A C00V C00P 111.8(3) . . ?
F00J C00V F00A 106.0(3) . . ?
F00J C00V C00P 112.7(3) . . ?
O009 C00W C00R 129.9(3) . . ?
O009 C00W C01D 123.9(3) . . ?
C00R C00W C01D 106.2(3) . . ?
H00A C00X H00B 108.9 . . ?
C00Z C00X H00A 110.9 . . ?
C00Z C00X H00B 110.9 . . ?
C00Z C00X C01L 104.2(3) . . ?
C01L C00X H00A 110.9 . . ?
C01L C00X H00B 110.9 . . ?
C017 C00Y H00Y 114.9 . . ?
C01F C00Y H00Y 114.9 . . ?
C01F C00Y C017 101.0(3) . . ?
C01F C00Y C01S 106.1(3) . . ?
C01S C00Y H00Y 114.9 . . ?
C01S C00Y C017 103.4(3) . . ?
C00X C00Z C015 102.5(3) . . ?
C01J C00Z C00X 115.4(3) . . ?
C01J C00Z C015 119.2(3) . . ?
C01J C00Z C01R 114.2(3) . . ?
C01R C00Z C00X 102.6(3) . . ?
C01R C00Z C015 100.5(3) . . ?
H01A C010 H01B 109.5 . . ?
H01A C010 H01C 109.5 . . ?
H01B C010 H01C 109.5 . . ?
C01D C010 H01A 109.5 . . ?
C01D C010 H01B 109.5 . . ?
C01D C010 H01C 109.5 . . ?
C00Q C011 H011 115.3 . . ?
C00Q C011 C015 101.2(3) . . ?
C00Q C011 C01L 105.9(3) . . ?
C015 C011 H011 115.3 . . ?
C01L C011 H011 115.3 . . ?
C01L C011 C015 102.2(3) . . ?
H01D C012 H01E 108.9 . . ?
C01D C012 H01D 110.9 . . ?
C01D C012 H01E 110.9 . . ?
C01D C012 C01T 104.3(3) . . ?
C01T C012 H01D 110.9 . . ?
C01T C012 H01E 110.9 . . ?
F006 C013 F00F 107.0(3) . . ?
F006 C013 F00H 106.2(3) . . ?
F006 C013 C01P 113.0(3) . . ?
F00F C013 F00H 105.7(3) . . ?
F00F C013 C01P 112.7(3) . . ?
F00H C013 C01P 111.7(3) . . ?
C01D C014 C01G 93.4(3) . . ?
C01K C014 C01D 113.6(3) . . ?
C01K C014 C01G 113.7(3) . . ?
C01K C014 C01Q 108.2(3) . . ?
C01Q C014 C01D 113.7(3) . . ?
C01Q C014 C01G 113.9(3) . . ?
C011 C015 C00Z 93.4(3) . . ?
C01A C015 C00Z 114.0(3) . . ?
C01A C015 C011 113.5(3) . . ?
C01O C015 C00Z 113.7(3) . . ?
C01O C015 C011 113.4(3) . . ?
C01O C015 C01A 108.3(3) . . ?
C00T C016 C017 100.3(3) . . ?
C00T C016 C01B 102.8(3) . . ?
C01B C016 C017 102.1(4) . . ?
C021 C016 C00T 114.3(3) . . ?
C021 C016 C017 119.6(4) . . ?
C021 C016 C01B 115.2(4) . . ?
C00Y C017 C016 93.5(3) . . ?
C019 C017 C00Y 113.9(4) . . ?
C019 C017 C016 113.5(4) . . ?
C019 C017 C022 107.4(4) . . ?
C022 C017 C00Y 114.2(4) . . ?
C022 C017 C016 114.2(4) . . ?
C01C C018 H018 115.1 . . ?
C01N C018 H018 115.1 . . ?
C01N C018 C01C 100.9(3) . . ?
C01N C018 C01Z 106.6(3) . . ?
C01Z C018 H018 115.1 . . ?
C01Z C018 C01C 102.2(3) . . ?
C017 C019 H01F 109.5 . . ?
C017 C019 H01G 109.5 . . ?
C017 C019 H01H 109.5 . . ?
H01F C019 H01G 109.5 . . ?
H01F C019 H01H 109.5 . . ?
H01G C019 H01H 109.5 . . ?
C015 C01A H01I 109.5 . . ?
C015 C01A H01J 109.5 . . ?
C015 C01A H01K 109.5 . . ?
H01I C01A H01J 109.5 . . ?
H01I C01A H01K 109.5 . . ?
H01J C01A H01K 109.5 . . ?
C016 C01B H01L 111.0 . . ?
C016 C01B H01M 111.0 . . ?
C016 C01B C01S 103.8(4) . . ?
H01L C01B H01M 109.0 . . ?
C01S C01B H01L 111.0 . . ?
C01S C01B H01M 111.0 . . ?
C018 C01C C01E 93.8(3) . . ?
C01W C01C C018 113.8(3) . . ?
C01W C01C C01E 112.3(3) . . ?
C01W C01C C01X 108.3(4) . . ?
C01X C01C C018 114.7(3) . . ?
C01X C01C C01E 113.6(3) . . ?
C00W C01D C012 103.8(3) . . ?
C00W C01D C014 99.5(3) . . ?
C010 C01D C00W 114.0(3) . . ?
C010 C01D C012 116.0(4) . . ?
C010 C01D C014 118.6(4) . . ?
C012 C01D C014 102.6(3) . . ?
C01H C01E C01C 99.8(2) . . ?
C01H C01E C01M 102.7(3) . . ?
C01M C01E C01C 101.4(3) . . ?
C01U C01E C01C 119.6(4) . . ?
C01U C01E C01H 114.6(3) . . ?
C01U C01E C01M 116.2(3) . . ?
C00T C01F C00Y 104.9(3) . . ?
C01P C01F C00T 124.0(3) . . ?
C01P C01F C00Y 131.2(3) . . ?
C00R C01G C014 100.7(3) . . ?
C00R C01G H01N 115.2 . . ?
C00R C01G C01T 106.5(3) . . ?
C014 C01G H01N 115.2 . . ?
C01T C01G C014 102.4(3) . . ?
C01T C01G H01N 115.2 . . ?
O00C C01H C01E 123.2(3) . . ?
O00C C01H C01N 130.1(3) . . ?
C01N C01H C01E 106.7(3) . . ?
N00O C01I H6 108.6 . . ?
N00O C01I H 108.6 . . ?
H6 C01I H 107.6 . . ?
C02C C01I N00O 114.7(4) . . ?
C02C C01I H6 108.6 . . ?
C02C C01I H 108.6 . . ?
C00Z C01J H01O 109.5 . . ?
C00Z C01J H01P 109.5 . . ?
C00Z C01J H01Q 109.5 . . ?
H01O C01J H01P 109.5 . . ?
H01O C01J H01Q 109.5 . . ?
H01P C01J H01Q 109.5 . . ?
C014 C01K H01R 109.5 . . ?
C014 C01K H01S 109.5 . . ?
C014 C01K H01T 109.5 . . ?
H01R C01K H01S 109.5 . . ?
H01R C01K H01T 109.5 . . ?
H01S C01K H01T 109.5 . . ?
C00X C01L H01U 111.3 . . ?
C00X C01L H01V 111.3 . . ?
C011 C01L C00X 102.2(3) . . ?
C011 C01L H01U 111.3 . . ?
C011 C01L H01V 111.3 . . ?
H01U C01L H01V 109.2 . . ?
C01E C01M H01W 110.7 . . ?
C01E C01M H01X 110.7 . . ?
H01W C01M H01X 108.8 . . ?
C01Z C01M C01E 105.1(3) . . ?
C01Z C01M H01W 110.7 . . ?
C01Z C01M H01X 110.7 . . ?
C00P C01N C018 130.5(3) . . ?
C00P C01N C01H 123.8(3) . . ?
C01H C01N C018 105.5(3) . . ?
C015 C01O H01Y 109.5 . . ?
C015 C01O HA 109.5 . . ?
C015 C01O HB 109.5 . . ?
H01Y C01O HA 109.5 . . ?
H01Y C01O HB 109.5 . . ?
HA C01O HB 109.5 . . ?
O00E C01P C013 114.4(3) . . ?
O00E C01P C01F 127.8(3) . . ?
C01F C01P C013 117.8(3) . . ?
C014 C01Q H01Z 109.5 . . ?
C014 C01Q HC 109.5 . . ?
C014 C01Q HD 109.5 . . ?
H01Z C01Q HC 109.5 . . ?
H01Z C01Q HD 109.5 . . ?
HC C01Q HD 109.5 . . ?
O00K C01R C00Q 130.3(3) . . ?
O00K C01R C00Z 123.6(3) . . ?
C00Q C01R C00Z 106.0(3) . . ?
C00Y C01S C01B 102.3(3) . . ?
C00Y C01S H01 111.3 . . ?
C00Y C01S HE 111.3 . . ?
C01B C01S H01 111.3 . . ?
C01B C01S HE 111.3 . . ?
H01 C01S HE 109.2 . . ?
C012 C01T H1 111.3 . . ?
C012 C01T HF 111.3 . . ?
C01G C01T C012 102.4(3) . . ?
C01G C01T H1 111.3 . . ?
C01G C01T HF 111.3 . . ?
H1 C01T HF 109.2 . . ?
C01E C01U H2 109.5 . . ?
C01E C01U HG 109.5 . . ?
C01E C01U HH 109.5 . . ?
H2 C01U HG 109.5 . . ?
H2 C01U HH 109.5 . . ?
HG C01U HH 109.5 . . ?
N023 C01V C02B 177.8(7) . . ?
C01C C01W H3 109.5 . . ?
C01C C01W HI 109.5 . . ?
C01C C01W HJ 109.5 . . ?
H3 C01W HI 109.5 . . ?
H3 C01W HJ 109.5 . . ?
HI C01W HJ 109.5 . . ?
C01C C01X H4 109.5 . . ?
C01C C01X HK 109.5 . . ?
C01C C01X HL 109.5 . . ?
H4 C01X HK 109.5 . . ?
H4 C01X HL 109.5 . . ?
HK C01X HL 109.5 . . ?
N00O C01Y H7 108.5 . . ?
N00O C01Y HM 108.5 . . ?
N00O C01Y C020 115.1(3) . . ?
H7 C01Y HM 107.5 . . ?
C020 C01Y H7 108.5 . . ?
C020 C01Y HM 108.5 . . ?
C018 C01Z C01M 102.0(3) . . ?
C018 C01Z H5 111.4 . . ?
C018 C01Z HN 111.4 . . ?
C01M C01Z H5 111.4 . . ?
C01M C01Z HN 111.4 . . ?
H5 C01Z HN 109.2 . . ?
C01Y C020 H02G 109.5 . . ?
C01Y C020 H02H 109.5 . . ?
C01Y C020 H02I 109.5 . . ?
H02G C020 H02H 109.5 . . ?
H02G C020 H02I 109.5 . . ?
H02H C020 H02I 109.5 . . ?
C016 C021 H02A 109.5 . . ?
C016 C021 H02B 109.5 . . ?
C016 C021 H02C 109.5 . . ?
H02A C021 H02B 109.5 . . ?
H02A C021 H02C 109.5 . . ?
H02B C021 H02C 109.5 . . ?
C017 C022 H02D 109.5 . . ?
C017 C022 H02E 109.5 . . ?
C017 C022 H02F 109.5 . . ?
H02D C022 H02E 109.5 . . ?
H02D C022 H02F 109.5 . . ?
H02E C022 H02F 109.5 . . ?
N00O C024 H02J 108.6 . . ?
N00O C024 H02K 108.6 . . ?
N00O C024 C025 114.7(3) . . ?
H02J C024 H02K 107.6 . . ?
C025 C024 H02J 108.6 . . ?
C025 C024 H02K 108.6 . . ?
C024 C025 H02L 109.5 . . ?
C024 C025 H02M 109.5 . . ?
C024 C025 H02N 109.5 . . ?
H02L C025 H02M 109.5 . . ?
H02L C025 H02N 109.5 . . ?
H02M C025 H02N 109.5 . . ?
H02O C026 H02P 109.5 . . ?
H02O C026 H02Q 109.5 . . ?
H02P C026 H02Q 109.5 . . ?
C029 C026 H02O 109.5 . . ?
C029 C026 H02P 109.5 . . ?
C029 C026 H02Q 109.5 . . ?
H02Z C027 HO 109.5 . . ?
H02Z C027 HP 109.5 . . ?
HO C027 HP 109.5 . . ?
C02A C027 H02Z 109.5 . . ?
C02A C027 HO 109.5 . . ?
C02A C027 HP 109.5 . . ?
N00O C029 C026 113.0(4) . . ?
N00O C029 H02R 109.0 . . ?
N00O C029 H02S 109.0 . . ?
C026 C029 H02R 109.0 . . ?
C026 C029 H02S 109.0 . . ?
H02R C029 H02S 107.8 . . ?
N028 C02A C027 177.1(9) . . ?
C01V C02B H02W 109.5 . . ?
C01V C02B H02X 109.5 . . ?
C01V C02B H02Y 109.5 . . ?
H02W C02B H02X 109.5 . . ?
H02W C02B H02Y 109.5 . . ?
H02X C02B H02Y 109.5 . . ?
C01I C02C H02T 109.5 . . ?
C01I C02C H02U 109.5 . . ?
C01I C02C H02V 109.5 . . ?
H02T C02C H02U 109.5 . . ?
H02T C02C H02V 109.5 . . ?
H02U C02C H02V 109.5 . . ?

loop_
_geom_bond_atom_site_label_1
_geom_bond_atom_site_label_2
_geom_bond_distance
_geom_bond_site_symmetry_2
_geom_bond_publ_flag
Eu01 O002 2.373(2) . ?
Eu01 O005 2.374(3) . ?
Eu01 O009 2.413(3) . ?
Eu01 O00C 2.415(2) . ?
Eu01 O00D 2.402(2) . ?
Eu01 O00E 2.379(3) . ?
Eu01 O00G 2.374(2) . ?
Eu01 O00K 2.422(2) . ?
O002 C00N 1.261(4) . ?
F003 C00U 1.351(4) . ?
F004 C00U 1.339(4) . ?
O005 C00P 1.274(4) . ?
F006 C013 1.326(5) . ?
F007 C00M 1.320(4) . ?
F008 C00V 1.328(4) . ?
O009 C00W 1.243(4) . ?
F00A C00V 1.344(4) . ?
F00B C00U 1.342(4) . ?
O00C C01H 1.242(4) . ?
O00D C00T 1.237(4) . ?
O00E C01P 1.274(4) . ?
F00F C013 1.339(5) . ?
O00G C00S 1.274(4) . ?
F00H C013 1.349(5) . ?
F00I C00M 1.322(5) . ?
F00J C00V 1.339(4) . ?
O00K C01R 1.242(4) . ?
F00L C00M 1.307(5) . ?
C00M C00N 1.537(5) . ?
C00N C00Q 1.379(5) . ?
N00O C01I 1.536(6) . ?
N00O C01Y 1.506(5) . ?
N00O C024 1.517(5) . ?
N00O C029 1.510(6) . ?
C00P C00V 1.535(5) . ?
C00P C01N 1.381(5) . ?
C00Q C011 1.516(5) . ?
C00Q C01R 1.433(5) . ?
C00R C00S 1.372(5) . ?
C00R C00W 1.440(5) . ?
C00R C01G 1.515(5) . ?
C00S C00U 1.529(5) . ?
C00T C016 1.523(5) . ?
C00T C01F 1.439(5) . ?
C00W C01D 1.530(5) . ?
C00X H00A 0.9700 . ?
C00X H00B 0.9700 . ?
C00X C00Z 1.541(5) . ?
C00X C01L 1.562(6) . ?
C00Y H00Y 0.9800 . ?
C00Y C017 1.545(6) . ?
C00Y C01F 1.522(5) . ?
C00Y C01S 1.539(6) . ?
C00Z C015 1.558(5) . ?
C00Z C01J 1.513(5) . ?
C00Z C01R 1.532(4) . ?
C010 H01A 0.9600 . ?
C010 H01B 0.9600 . ?
C010 H01C 0.9600 . ?
C010 C01D 1.508(6) . ?
C011 H011 0.9800 . ?
C011 C015 1.558(5) . ?
C011 C01L 1.540(6) . ?
C012 H01D 0.9700 . ?
C012 H01E 0.9700 . ?
C012 C01D 1.550(6) . ?
C012 C01T 1.552(6) . ?
C013 C01P 1.536(5) . ?
C014 C01D 1.556(5) . ?
C014 C01G 1.561(5) . ?
C014 C01K 1.521(5) . ?
C014 C01Q 1.537(5) . ?
C015 C01A 1.532(5) . ?
C015 C01O 1.517(6) . ?
C016 C017 1.562(6) . ?
C016 C01B 1.559(6) . ?
C016 C021 1.506(7) . ?
C017 C019 1.530(7) . ?
C017 C022 1.538(6) . ?
C018 H018 0.9800 . ?
C018 C01C 1.553(6) . ?
C018 C01N 1.519(5) . ?
C018 C01Z 1.546(6) . ?
C019 H01F 0.9600 . ?
C019 H01G 0.9600 . ?
C019 H01H 0.9600 . ?
C01A H01I 0.9600 . ?
C01A H01J 0.9600 . ?
C01A H01K 0.9600 . ?
C01B H01L 0.9700 . ?
C01B H01M 0.9700 . ?
C01B C01S 1.563(7) . ?
C01C C01E 1.564(4) . ?
C01C C01W 1.524(6) . ?
C01C C01X 1.525(5) . ?
C01E C01H 1.529(4) . ?
C01E C01M 1.555(6) . ?
C01E C01U 1.511(6) . ?
C01F C01P 1.368(5) . ?
C01G H01N 0.9800 . ?
C01G C01T 1.545(5) . ?
C01H C01N 1.431(5) . ?
C01I H6 0.9700 . ?
C01I H 0.9700 . ?
C01I C02C 1.515(8) . ?
C01J H01O 0.9600 . ?
C01J H01P 0.9600 . ?
C01J H01Q 0.9600 . ?
C01K H01R 0.9600 . ?
C01K H01S 0.9600 . ?
C01K H01T 0.9600 . ?
C01L H01U 0.9700 . ?
C01L H01V 0.9700 . ?
C01M H01W 0.9700 . ?
C01M H01X 0.9700 . ?
C01M C01Z 1.547(7) . ?
C01O H01Y 0.9600 . ?
C01O HA 0.9600 . ?
C01O HB 0.9600 . ?
C01Q H01Z 0.9600 . ?
C01Q HC 0.9600 . ?
C01Q HD 0.9600 . ?
C01S H01 0.9700 . ?
C01S HE 0.9700 . ?
C01T H1 0.9700 . ?
C01T HF 0.9700 . ?
C01U H2 0.9600 . ?
C01U HG 0.9600 . ?
C01U HH 0.9600 . ?
C01V N023 1.103(7) . ?
C01V C02B 1.448(9) . ?
C01W H3 0.9600 . ?
C01W HI 0.9600 . ?
C01W HJ 0.9600 . ?
C01X H4 0.9600 . ?
C01X HK 0.9600 . ?
C01X HL 0.9600 . ?
C01Y H7 0.9700 . ?
C01Y HM 0.9700 . ?
C01Y C020 1.520(6) . ?
C01Z H5 0.9700 . ?
C01Z HN 0.9700 . ?
C020 H02G 0.9600 . ?
C020 H02H 0.9600 . ?
C020 H02I 0.9600 . ?
C021 H02A 0.9600 . ?
C021 H02B 0.9600 . ?
C021 H02C 0.9600 . ?
C022 H02D 0.9600 . ?
C022 H02E 0.9600 . ?
C022 H02F 0.9600 . ?
C024 H02J 0.9700 . ?
C024 H02K 0.9700 . ?
C024 C025 1.521(6) . ?
C025 H02L 0.9600 . ?
C025 H02M 0.9600 . ?
C025 H02N 0.9600 . ?
C026 H02O 0.9600 . ?
C026 H02P 0.9600 . ?
C026 H02Q 0.9600 . ?
C026 C029 1.559(8) . ?
C027 H02Z 0.9600 . ?
C027 HO 0.9600 . ?
C027 HP 0.9600 . ?
C027 C02A 1.467(9) . ?
N028 C02A 1.119(7) . ?
C029 H02R 0.9700 . ?
C029 H02S 0.9700 . ?
C02B H02W 0.9600 . ?
C02B H02X 0.9600 . ?
C02B H02Y 0.9600 . ?
C02C H02T 0.9600 . ?
C02C H02U 0.9600 . ?
C02C H02V 0.9600 . ?

loop_
_geom_torsion_atom_site_label_1
_geom_torsion_atom_site_label_2
_geom_torsion_atom_site_label_3
_geom_torsion_atom_site_label_4
_geom_torsion
_geom_torsion_site_symmetry_1
_geom_torsion_site_symmetry_2
_geom_torsion_site_symmetry_3
_geom_torsion_site_symmetry_4
_geom_torsion_publ_flag
Eu01 O002 C00N C00M 178.4(2) . . . . ?
Eu01 O002 C00N C00Q -3.4(6) . . . . ?
Eu01 O005 C00P C00V 178.0(2) . . . . ?
Eu01 O005 C00P C01N -1.2(5) . . . . ?
Eu01 O009 C00W C00R -6.3(6) . . . . ?
Eu01 O009 C00W C01D 174.2(3) . . . . ?
Eu01 O00C C01H C01E 172.1(3) . . . . ?
Eu01 O00C C01H C01N -11.2(5) . . . . ?
Eu01 O00D C00T C016 173.0(3) . . . . ?
Eu01 O00D C00T C01F -11.0(6) . . . . ?
Eu01 O00E C01P C013 174.0(2) . . . . ?
Eu01 O00E C01P C01F -7.4(6) . . . . ?
Eu01 O00G C00S C00R 2.8(5) . . . . ?
Eu01 O00G C00S C00U -176.0(2) . . . . ?
Eu01 O00K C01R C00Q -5.5(5) . . . . ?
Eu01 O00K C01R C00Z 177.9(2) . . . . ?
O002 C00N C00Q C011 -179.0(4) . . . . ?
O002 C00N C00Q C01R 4.7(6) . . . . ?
O005 C00P C00V F008 -4.1(4) . . . . ?
O005 C00P C00V F00A -123.8(3) . . . . ?
O005 C00P C00V F00J 116.9(3) . . . . ?
O005 C00P C01N C018 -177.5(4) . . . . ?
O005 C00P C01N C01H 8.1(6) . . . . ?
F006 C013 C01P O00E -9.2(5) . . . . ?
F006 C013 C01P C01F 172.0(3) . . . . ?
F007 C00M C00N O002 -18.1(5) . . . . ?
F007 C00M C00N C00Q 163.5(3) . . . . ?
O009 C00W C01D C010 -17.4(6) . . . . ?
O009 C00W C01D C012 109.6(4) . . . . ?
O009 C00W C01D C014 -144.7(4) . . . . ?
O00C C01H C01N C00P -1.2(6) . . . . ?
O00C C01H C01N C018 -176.8(4) . . . . ?
O00D C00T C016 C017 -150.2(4) . . . . ?
O00D C00T C016 C01B 104.7(4) . . . . ?
O00D C00T C016 C021 -20.8(6) . . . . ?
O00D C00T C01F C00Y -174.9(4) . . . . ?
O00D C00T C01F C01P 6.0(7) . . . . ?
F00F C013 C01P O00E -130.7(3) . . . . ?
F00F C013 C01P C01F 50.6(5) . . . . ?
O00G C00S C00U F003 110.7(3) . . . . ?
O00G C00S C00U F004 -129.4(3) . . . . ?
O00G C00S C00U F00B -8.7(4) . . . . ?
F00H C013 C01P O00E 110.4(4) . . . . ?
F00H C013 C01P C01F -68.3(5) . . . . ?
F00I C00M C00N O002 -137.2(4) . . . . ?
F00I C00M C00N C00Q 44.4(5) . . . . ?
F00L C00M C00N O002 101.4(4) . . . . ?
F00L C00M C00N C00Q -77.0(4) . . . . ?
C00M C00N C00Q C011 -0.9(6) . . . . ?
C00M C00N C00Q C01R -177.2(3) . . . . ?
C00N C00Q C011 C015 148.6(4) . . . . ?
C00N C00Q C011 C01L -105.2(4) . . . . ?
C00N C00Q C01R O00K 0.2(6) . . . . ?
C00N C00Q C01R C00Z 177.2(3) . . . . ?
C00Q C011 C015 C00Z 52.8(3) . . . . ?
C00Q C011 C015 C01A 170.9(3) . . . . ?
C00Q C011 C015 C01O -64.9(4) . . . . ?
C00Q C011 C01L C00X -67.1(4) . . . . ?
C00R C00S C00U F003 -68.3(4) . . . . ?
C00R C00S C00U F004 51.7(4) . . . . ?
C00R C00S C00U F00B 172.3(3) . . . . ?
C00R C00W C01D C010 163.0(3) . . . . ?
C00R C00W C01D C012 -70.0(4) . . . . ?
C00R C00W C01D C014 35.7(4) . . . . ?
C00R C01G C01T C012 -67.3(4) . . . . ?
C00S C00R C00W O009 2.6(6) . . . . ?
C00S C00R C00W C01D -177.8(3) . . . . ?
C00S C00R C01G C014 142.3(4) . . . . ?
C00S C00R C01G C01T -111.2(4) . . . . ?
C00T C016 C017 C00Y -52.2(4) . . . . ?
C00T C016 C017 C019 65.8(5) . . . . ?
C00T C016 C017 C022 -170.7(4) . . . . ?
C00T C016 C01B C01S 70.8(4) . . . . ?
C00T C01F C01P O00E 4.1(6) . . . . ?
C00T C01F C01P C013 -177.3(3) . . . . ?
C00V C00P C01N C018 3.3(6) . . . . ?
C00V C00P C01N C01H -171.1(3) . . . . ?
C00W C00R C00S O00G -0.6(6) . . . . ?
C00W C00R C00S C00U 178.2(3) . . . . ?
C00W C00R C01G C014 -34.5(4) . . . . ?
C00W C00R C01G C01T 72.0(4) . . . . ?
C00X C00Z C015 C011 53.4(3) . . . . ?
C00X C00Z C015 C01A -64.3(4) . . . . ?
C00X C00Z C015 C01O 170.8(3) . . . . ?
C00X C00Z C01R O00K 106.1(4) . . . . ?
C00X C00Z C01R C00Q -71.3(3) . . . . ?
C00Y C01F C01P O00E -174.8(4) . . . . ?
C00Y C01F C01P C013 3.8(6) . . . . ?
C00Z C00X C01L C011 -3.8(4) . . . . ?
C011 C00Q C01R O00K -176.9(4) . . . . ?
C011 C00Q C01R C00Z 0.2(4) . . . . ?
C014 C01G C01T C012 37.9(4) . . . . ?
C015 C00Z C01R O00K -148.4(3) . . . . ?
C015 C00Z C01R C00Q 34.2(3) . . . . ?
C015 C011 C01L C00X 38.4(4) . . . . ?
C016 C00T C01F C00Y 1.6(4) . . . . ?
C016 C00T C01F C01P -177.5(4) . . . . ?
C016 C01B C01S C00Y -2.1(4) . . . . ?
C017 C00Y C01F C00T -36.2(4) . . . . ?
C017 C00Y C01F C01P 142.8(4) . . . . ?
C017 C00Y C01S C01B 37.1(4) . . . . ?
C017 C016 C01B C01S -32.9(4) . . . . ?
C018 C01C C01E C01H -52.2(3) . . . . ?
C018 C01C C01E C01M 53.0(3) . . . . ?
C018 C01C C01E C01U -177.8(3) . . . . ?
C01B C016 C017 C00Y 53.4(4) . . . . ?
C01B C016 C017 C019 171.4(4) . . . . ?
C01B C016 C017 C022 -65.0(5) . . . . ?
C01C C018 C01N C00P 149.9(4) . . . . ?
C01C C018 C01N C01H -34.9(4) . . . . ?
C01C C018 C01Z C01M 38.6(4) . . . . ?
C01C C01E C01H O00C -148.7(4) . . . . ?
C01C C01E C01H C01N 33.9(4) . . . . ?
C01C C01E C01M C01Z -31.6(4) . . . . ?
C01D C012 C01T C01G -3.6(4) . . . . ?
C01D C014 C01G C00R 53.9(3) . . . . ?
C01D C014 C01G C01T -55.8(3) . . . . ?
C01E C01H C01N C00P 175.9(3) . . . . ?
C01E C01H C01N C018 0.4(4) . . . . ?
C01E C01M C01Z C018 -3.9(4) . . . . ?
C01F C00T C016 C017 33.0(4) . . . . ?
C01F C00T C016 C01B -72.1(4) . . . . ?
C01F C00T C016 C021 162.4(4) . . . . ?
C01F C00Y C017 C016 53.7(4) . . . . ?
C01F C00Y C017 C019 -63.9(4) . . . . ?
C01F C00Y C017 C022 172.2(4) . . . . ?
C01F C00Y C01S C01B -68.7(4) . . . . ?
C01G C00R C00S O00G -176.9(4) . . . . ?
C01G C00R C00S C00U 1.9(6) . . . . ?
C01G C00R C00W O009 179.7(4) . . . . ?
C01G C00R C00W C01D -0.7(4) . . . . ?
C01G C014 C01D C00W -53.6(3) . . . . ?
C01G C014 C01D C010 -177.7(4) . . . . ?
C01G C014 C01D C012 53.0(3) . . . . ?
C01H C01E C01M C01Z 71.3(4) . . . . ?
C01I N00O C01Y C020 59.8(7) . . . . ?
C01I N00O C024 C025 -58.9(5) . . . . ?
C01I N00O C029 C026 -179.6(5) . . . . ?
C01J C00Z C015 C011 -177.7(3) . . . . ?
C01J C00Z C015 C01A 64.6(5) . . . . ?
C01J C00Z C015 C01O -60.3(4) . . . . ?
C01J C00Z C01R O00K -19.6(5) . . . . ?
C01J C00Z C01R C00Q 163.1(3) . . . . ?
C01K C014 C01D C00W 64.1(4) . . . . ?
C01K C014 C01D C010 -60.0(5) . . . . ?
C01K C014 C01D C012 170.7(3) . . . . ?
C01K C014 C01G C00R -63.7(4) . . . . ?
C01K C014 C01G C01T -173.4(3) . . . . ?
C01L C00X C00Z C015 -32.0(3) . . . . ?
C01L C00X C00Z C01J -163.2(3) . . . . ?
C01L C00X C00Z C01R 71.9(3) . . . . ?
C01L C011 C015 C00Z -56.4(3) . . . . ?
C01L C011 C015 C01A 61.7(4) . . . . ?
C01L C011 C015 C01O -174.0(3) . . . . ?
C01M C01E C01H O00C 107.2(4) . . . . ?
C01M C01E C01H C01N -70.2(3) . . . . ?
C01N C00P C00V F008 175.2(3) . . . . ?
C01N C00P C00V F00A 55.5(4) . . . . ?
C01N C00P C00V F00J -63.8(4) . . . . ?
C01N C018 C01C C01E 53.1(3) . . . . ?
C01N C018 C01C C01W -63.3(4) . . . . ?
C01N C018 C01C C01X 171.3(3) . . . . ?
C01N C018 C01Z C01M -66.9(4) . . . . ?
C01Q C014 C01D C00W -171.5(3) . . . . ?
C01Q C014 C01D C010 64.3(5) . . . . ?
C01Q C014 C01D C012 -64.9(4) . . . . ?
C01Q C014 C01G C00R 171.7(3) . . . . ?
C01Q C014 C01G C01T 62.0(4) . . . . ?
C01R C00Q C011 C015 -34.6(4) . . . . ?
C01R C00Q C011 C01L 71.6(4) . . . . ?
C01R C00Z C015 C011 -52.2(3) . . . . ?
C01R C00Z C015 C01A -169.9(3) . . . . ?
C01R C00Z C015 C01O 65.2(4) . . . . ?
C01S C00Y C017 C016 -55.9(4) . . . . ?
C01S C00Y C017 C019 -173.6(4) . . . . ?
C01S C00Y C017 C022 62.6(5) . . . . ?
C01S C00Y C01F C00T 71.3(4) . . . . ?
C01S C00Y C01F C01P -109.7(5) . . . . ?
C01T C012 C01D C00W 71.2(4) . . . . ?
C01T C012 C01D C010 -162.9(4) . . . . ?
C01T C012 C01D C014 -32.0(4) . . . . ?
C01U C01E C01H O00C -19.7(5) . . . . ?
C01U C01E C01H C01N 162.9(3) . . . . ?
C01U C01E C01M C01Z -162.9(3) . . . . ?
C01W C01C C01E C01H 65.5(4) . . . . ?
C01W C01C C01E C01M 170.6(3) . . . . ?
C01W C01C C01E C01U -60.2(4) . . . . ?
C01X C01C C01E C01H -171.2(4) . . . . ?
C01X C01C C01E C01M -66.0(5) . . . . ?
C01X C01C C01E C01U 63.2(5) . . . . ?
C01Y N00O C01I C02C 57.3(6) . . . . ?
C01Y N00O C024 C025 -178.9(5) . . . . ?
C01Y N00O C029 C026 -58.9(6) . . . . ?
C01Z C018 C01C C01E -56.8(3) . . . . ?
C01Z C018 C01C C01W -173.2(3) . . . . ?
C01Z C018 C01C C01X 61.4(4) . . . . ?
C01Z C018 C01N C00P -103.7(4) . . . . ?
C01Z C018 C01N C01H 71.5(4) . . . . ?
C021 C016 C017 C00Y -178.1(4) . . . . ?
C021 C016 C017 C019 -60.1(5) . . . . ?
C021 C016 C017 C022 63.5(6) . . . . ?
C021 C016 C01B C01S -164.2(3) . . . . ?
C024 N00O C01I C02C -60.1(5) . . . . ?
C024 N00O C01Y C020 179.3(5) . . . . ?
C024 N00O C029 C026 61.3(5) . . . . ?
C029 N00O C01I C02C 179.7(5) . . . . ?
C029 N00O C01Y C020 -57.5(7) . . . . ?
C029 N00O C024 C025 57.0(5) . . . . ?

loop_
_exptl_oxdiff_crystal_face_indexfrac_h
_exptl_oxdiff_crystal_face_indexfrac_k
_exptl_oxdiff_crystal_face_indexfrac_l
_exptl_oxdiff_crystal_face_x
_exptl_oxdiff_crystal_face_y
_exptl_oxdiff_crystal_face_z
-18.9103 -1.9372 -9.5163 -0.1577 -0.6602 0.7344
-1.8484 26.6711 12.8653 0.1875 0.7781 0.5995
18.7331 3.0545 10.0102 0.1648 0.6896 -0.7052
1.5532 -26.6555 -12.9903 -0.1897 -0.7870 -0.5871
-15.6337 3.7316 18.6018 0.6548 -0.1580 0.7391
1.8307 -18.2669 23.8419 0.8928 -0.2140 -0.3965
14.9836 -2.0356 -20.0769 -0.7113 0.1715 -0.6816
-0.5090 17.4284 -24.6513 -0.9197 0.2205 0.3249
